data_7154374
loop_
_publ_author_name
'Wu, Jia-Shou'
'Zhang, Xue'
'Zhang, Ying-Lao'
'Xie, Jian-Wu'

_publ_section_title
;
 Synthesis and antifungal activities of novel polyheterocyclic
 spirooxindole derivatives.
;
_journal_issue 17
_journal_name_full 'Organic &amp; biomolecular chemistry'
_journal_page_first 4967
_journal_page_last 4975
_journal_paper_doi 10.1039/c5ob00256g
_journal_volume 13
_journal_year 2015
_chemical_formula_moiety 'C26 H25 Cl N2 O6'
_chemical_formula_sum 'C26 H25 Cl N2 O6'
_chemical_formula_weight 496.92
_space_group_IT_number 14
_symmetry_cell_setting monoclinic
_symmetry_space_group_name_Hall '-P 2ybc'
_symmetry_space_group_name_H-M 'P 1 21/c 1'
_atom_sites_solution_primary direct
_atom_sites_solution_secondary difmap
_audit_creation_method SHELXL-97
_audit_update_record
;
2015-01-11 deposited with the CCDC.
2015-03-17 downloaded from the CCDC.
;
_cell_angle_alpha 90.00
_cell_angle_beta 109.815(5)
_cell_angle_gamma 90.00
_cell_formula_units_Z 4
_cell_length_a 11.9606(11)
_cell_length_b 21.1995(17)
_cell_length_c 10.6937(8)
_cell_measurement_temperature 296(2)
_cell_volume 2550.9(4)
_computing_cell_refinement 'Bruker XSCANS'
_computing_data_collection 'Bruker XSCANS'
_computing_data_reduction 'Bruker SHELXTL'
_computing_molecular_graphics 'Bruker SHELXTL'
_computing_publication_material 'Bruker SHELXTL'
_computing_structure_refinement 'SHELXL-97 (Sheldrick, 1997)'
_computing_structure_solution 'SHELXS-97 (Sheldrick, 1990)'
_diffrn_ambient_temperature 296(2)
_diffrn_measured_fraction_theta_full 0.991
_diffrn_measured_fraction_theta_max 0.991
_diffrn_measurement_device_type 'Bruker P4'
_diffrn_measurement_method '\w scans'
_diffrn_radiation_monochromator graphite
_diffrn_radiation_source 'fine-focus sealed tube'
_diffrn_radiation_type MoK\a
_diffrn_radiation_wavelength 0.71073
_diffrn_reflns_av_R_equivalents 0.0487
_diffrn_reflns_av_sigmaI/netI 0.0346
_diffrn_reflns_limit_h_max 15
_diffrn_reflns_limit_h_min -15
_diffrn_reflns_limit_k_max 27
_diffrn_reflns_limit_k_min -26
_diffrn_reflns_limit_l_max 13
_diffrn_reflns_limit_l_min -13
_diffrn_reflns_number 40523
_diffrn_reflns_theta_full 27.77
_diffrn_reflns_theta_max 27.77
_diffrn_reflns_theta_min 1.81
_exptl_absorpt_coefficient_mu 0.192
_exptl_absorpt_correction_type none
_exptl_crystal_density_diffrn 1.294
_exptl_crystal_density_method 'not measured'
_exptl_crystal_F_000 1040
_refine_diff_density_max 0.485
_refine_diff_density_min -0.324
_refine_diff_density_rms 0.040
_refine_ls_extinction_coef 0.0028(13)
_refine_ls_extinction_expression Fc^*^=kFc[1+0.001xFc^2^\l^3^/sin(2\q)]^-1/4^
_refine_ls_extinction_method SHELXL
_refine_ls_goodness_of_fit_ref 1.051
_refine_ls_matrix_type full
_refine_ls_number_parameters 317
_refine_ls_number_reflns 5963
_refine_ls_number_restraints 0
_refine_ls_restrained_S_all 1.051
_refine_ls_R_factor_all 0.1152
_refine_ls_R_factor_gt 0.0575
_refine_ls_shift/su_max 0.001
_refine_ls_shift/su_mean 0.000
_refine_ls_structure_factor_coef Fsqd
_refine_ls_weighting_details 'calc w=1/[\s^2^(Fo^2^)+(0.0940P)^2^+0.4589P] where P=(Fo^2^+2Fc^2^)/3'
_refine_ls_weighting_scheme calc
_refine_ls_wR_factor_gt 0.1679
_refine_ls_wR_factor_ref 0.2007
_reflns_number_gt 3139
_reflns_number_total 5963
_reflns_threshold_expression >2sigma(I)
_cod_data_source_file c5ob00256g2.cif
_cod_data_source_block a
_cod_depositor_comments
;
The following automatic conversions were performed:

'_symmetry_cell_setting' value 'Monoclinic' changed to 'monoclinic'
according to
/usr/data/users/saulius/crontab/automatic-downloads/rss-feeds/RSC/lib/dictionaries/cif_core.dic
dictionary named 'cif_core.dic' version 2.4.2 from 2011-04-26.

Automatic conversion script
Id: cif_fix_values 3105 2015-03-04 15:46:00Z robertas 

 Adding full bibliography for 7154374--7154375.cif.
;
_cod_original_sg_symbol_H-M P2(1)/c
_cod_database_code 7154374

loop_
_symmetry_equiv_pos_as_xyz
'x, y, z'
'-x, y+1/2, -z+1/2'
'-x, -y, -z'
'x, -y-1/2, z-1/2'

loop_
_atom_site_label
_atom_site_type_symbol
_atom_site_fract_x
_atom_site_fract_y
_atom_site_fract_z
_atom_site_U_iso_or_equiv
_atom_site_adp_type
_atom_site_occupancy
_atom_site_symmetry_multiplicity
_atom_site_calc_flag
_atom_site_refinement_flags
Cl Cl 0.46068(7) 0.57816(4) 0.35874(8) 0.0917(3) Uani 1 1 d .
O1 O 0.80369(15) 0.54793(8) 0.67269(14) 0.0607(5) Uani 1 1 d .
O6 O 0.68544(17) 0.65454(10) 0.28868(16) 0.0802(6) Uani 1 1 d .
C17 C 0.8736(2) 0.59725(12) 0.4536(2) 0.0566(6) Uani 1 1 d .
O3 O 0.9680(2) 0.73897(11) 0.8562(2) 0.1002(7) Uani 1 1 d .
N2 N 0.9453(2) 0.57746(11) 0.4168(2) 0.0727(6) Uani 1 1 d .
C11 C 0.6733(2) 0.51700(13) 0.4590(2) 0.0594(6) Uani 1 1 d .
C5 C 0.7872(2) 0.62401(11) 0.5096(2) 0.0554(6) Uani 1 1 d .
C6 C 0.7179(2) 0.57087(12) 0.5532(2) 0.0566(6) Uani 1 1 d .
H6A H 0.6513 0.5896 0.5739 0.068 Uiso 1 1 calc R
C3 C 0.8706(2) 0.60029(12) 0.7474(2) 0.0582(6) Uani 1 1 d .
C12 C 0.7452(3) 0.46592(13) 0.4616(2) 0.0675(7) Uani 1 1 d .
H12A H 0.8232 0.4658 0.5200 0.081 Uiso 1 1 calc R
N1 N 0.9058(3) 0.61029(12) 0.97629(19) 0.0837(8) Uani 1 1 d .
C4 C 0.8525(2) 0.65535(12) 0.6460(2) 0.0581(6) Uani 1 1 d .
H4A H 0.7972 0.6854 0.6633 0.070 Uiso 1 1 calc R
O2 O 0.7170(2) 0.63538(12) 0.8375(2) 0.0998(7) Uani 1 1 d .
C2 C 0.9942(3) 0.57961(12) 0.8269(2) 0.0649(7) Uani 1 1 d .
C18 C 0.7016(2) 0.66957(14) 0.4122(2) 0.0659(7) Uani 1 1 d .
C1 C 1.0099(3) 0.58753(14) 0.9619(2) 0.0785(9) Uani 1 1 d .
O5 O 0.6535(2) 0.71147(12) 0.4478(2) 0.1058(8) Uani 1 1 d .
C21 C 0.9623(3) 0.69169(13) 0.6501(2) 0.0697(7) Uani 1 1 d .
H21A H 0.9417 0.7215 0.5770 0.084 Uiso 1 1 calc R
H21B H 1.0206 0.6626 0.6383 0.084 Uiso 1 1 calc R
C28 C 0.8184(3) 0.61857(14) 0.8570(3) 0.0745(8) Uani 1 1 d .
C16 C 0.5565(3) 0.51528(14) 0.3691(2) 0.0726(8) Uani 1 1 d .
C22 C 1.0165(3) 0.72695(14) 0.7795(3) 0.0766(8) Uani 1 1 d .
O4 O 1.1261(2) 0.74344(13) 0.7918(3) 0.1198(9) Uani 1 1 d .
C13 C 0.7029(3) 0.41478(15) 0.3784(3) 0.0852(9) Uani 1 1 d .
H13A H 0.7527 0.3810 0.3793 0.102 Uiso 1 1 calc R
C10 C 1.0840(3) 0.55476(14) 0.7882(3) 0.0798(8) Uani 1 1 d .
H10A H 1.0727 0.5486 0.6986 0.096 Uiso 1 1 calc R
C14 C 0.5857(4) 0.41438(19) 0.2937(3) 0.0998(11) Uani 1 1 d .
H14A H 0.5565 0.3795 0.2398 0.120 Uiso 1 1 calc R
C7 C 1.1170(4) 0.57117(19) 1.0591(3) 0.1096(14) Uani 1 1 d .
H7A H 1.1280 0.5759 1.1489 0.132 Uiso 1 1 calc R
C15 C 0.5130(3) 0.46435(19) 0.2885(3) 0.0922(10) Uani 1 1 d .
H15A H 0.4347 0.4640 0.2309 0.111 Uiso 1 1 calc R
C9 C 1.1916(3) 0.53900(18) 0.8850(4) 0.1055(11) Uani 1 1 d .
H9A H 1.2534 0.5227 0.8606 0.127 Uiso 1 1 calc R
C20 C 0.5503(4) 0.6507(3) 0.0668(4) 0.1483(19) Uani 1 1 d .
H20A H 0.4928 0.6741 -0.0025 0.222 Uiso 1 1 calc R
H20B H 0.5130 0.6142 0.0883 0.222 Uiso 1 1 calc R
H20C H 0.6140 0.6378 0.0371 0.222 Uiso 1 1 calc R
C19 C 0.5976(4) 0.6907(2) 0.1854(3) 0.1180(13) Uani 1 1 d .
H19A H 0.6342 0.7281 0.1641 0.142 Uiso 1 1 calc R
H19B H 0.5338 0.7039 0.2163 0.142 Uiso 1 1 calc R
C25 C 0.8896(4) 0.62527(18) 1.1030(3) 0.1282(17) Uani 1 1 d .
H25A H 0.8105 0.6408 1.0864 0.192 Uiso 1 1 calc R
H25B H 0.9461 0.6569 1.1489 0.192 Uiso 1 1 calc R
H25C H 0.9017 0.5879 1.1566 0.192 Uiso 1 1 calc R
C8 C 1.2061(4) 0.5477(2) 1.0178(5) 0.1260(16) Uani 1 1 d .
H8A H 1.2786 0.5374 1.0816 0.151 Uiso 1 1 calc R
C23 C 1.1900(4) 0.7788(3) 0.9116(5) 0.159(2) Uani 1 1 d .
H23A H 1.1776 0.8237 0.8943 0.190 Uiso 1 1 calc R
H23B H 1.1596 0.7678 0.9821 0.190 Uiso 1 1 calc R
C24 C 1.2949(8) 0.7671(5) 0.9462(13) 0.541(16) Uani 1 1 d .
H24A H 1.3362 0.7908 1.0248 0.812 Uiso 1 1 calc R
H24B H 1.3248 0.7784 0.8765 0.812 Uiso 1 1 calc R
H24C H 1.3070 0.7229 0.9648 0.812 Uiso 1 1 calc R

loop_
_atom_site_aniso_label
_atom_site_aniso_U_11
_atom_site_aniso_U_22
_atom_site_aniso_U_33
_atom_site_aniso_U_23
_atom_site_aniso_U_13
_atom_site_aniso_U_12
Cl 0.0677(5) 0.1250(7) 0.0744(5) 0.0233(4) 0.0137(4) 0.0035(4)
O1 0.0722(11) 0.0688(11) 0.0333(8) 0.0004(7) 0.0079(7) -0.0114(8)
O6 0.0891(13) 0.1073(15) 0.0390(9) 0.0136(9) 0.0150(9) 0.0142(11)
C17 0.0689(16) 0.0636(15) 0.0353(11) -0.0015(10) 0.0149(11) -0.0056(12)
O3 0.137(2) 0.1013(16) 0.0668(13) -0.0267(11) 0.0409(14) -0.0258(14)
N2 0.0817(16) 0.0870(16) 0.0536(12) -0.0052(11) 0.0287(12) 0.0013(13)
C11 0.0654(15) 0.0740(17) 0.0363(11) -0.0012(11) 0.0140(10) -0.0134(13)
C5 0.0686(15) 0.0625(15) 0.0354(11) -0.0013(9) 0.0181(10) 0.0015(12)
C6 0.0630(14) 0.0709(16) 0.0346(11) 0.0015(10) 0.0148(10) -0.0018(12)
C3 0.0727(16) 0.0669(15) 0.0330(10) -0.0051(10) 0.0153(11) -0.0108(12)
C12 0.0737(17) 0.0728(18) 0.0520(14) -0.0058(12) 0.0161(12) -0.0112(14)
N1 0.131(2) 0.0877(17) 0.0335(11) -0.0082(10) 0.0290(13) -0.0342(16)
C4 0.0751(16) 0.0612(15) 0.0373(11) -0.0042(10) 0.0181(11) -0.0022(12)
O2 0.1060(18) 0.131(2) 0.0792(14) -0.0196(13) 0.0529(14) -0.0119(15)
C2 0.0801(18) 0.0650(16) 0.0386(12) 0.0047(11) 0.0060(12) -0.0147(14)
C18 0.0753(17) 0.0709(18) 0.0481(14) 0.0039(12) 0.0165(12) 0.0045(14)
C1 0.108(2) 0.0741(18) 0.0387(13) 0.0026(12) 0.0062(14) -0.0276(17)
O5 0.137(2) 0.0993(16) 0.0710(13) 0.0071(12) 0.0223(13) 0.0441(15)
C21 0.0925(19) 0.0655(16) 0.0501(13) -0.0033(12) 0.0230(13) -0.0122(14)
C28 0.099(2) 0.084(2) 0.0463(14) -0.0104(12) 0.0324(15) -0.0217(17)
C16 0.0781(18) 0.093(2) 0.0415(12) 0.0065(13) 0.0128(12) -0.0170(16)
C22 0.098(2) 0.0666(18) 0.0566(16) -0.0024(13) 0.0157(16) -0.0162(16)
O4 0.1024(19) 0.139(2) 0.1065(19) -0.0385(16) 0.0207(15) -0.0395(16)
C13 0.108(3) 0.078(2) 0.0677(18) -0.0094(15) 0.0272(18) -0.0114(18)
C10 0.081(2) 0.081(2) 0.0654(17) 0.0089(14) 0.0092(15) 0.0021(16)
C14 0.129(3) 0.095(3) 0.0589(18) -0.0165(16) 0.0101(19) -0.040(2)
C7 0.141(4) 0.105(3) 0.0467(16) 0.0124(16) -0.015(2) -0.027(3)
C15 0.092(2) 0.107(3) 0.0552(16) 0.0028(17) -0.0028(15) -0.030(2)
C9 0.085(2) 0.107(3) 0.098(3) 0.021(2) -0.0028(19) 0.004(2)
C20 0.117(3) 0.255(6) 0.055(2) 0.015(3) 0.005(2) 0.007(3)
C19 0.131(3) 0.152(3) 0.0596(19) 0.038(2) 0.018(2) 0.036(3)
C25 0.223(5) 0.128(3) 0.0487(17) -0.0241(18) 0.067(2) -0.056(3)
C8 0.114(3) 0.110(3) 0.102(3) 0.029(2) -0.031(3) -0.012(3)
C23 0.111(3) 0.185(5) 0.144(4) -0.066(4) -0.002(3) -0.046(3)
C24 0.218(9) 0.481(18) 0.65(2) -0.454(19) -0.213(13) 0.183(11)

loop_
_atom_type_symbol
_atom_type_description
_atom_type_scat_dispersion_real
_atom_type_scat_dispersion_imag
_atom_type_scat_source
C C 0.0033 0.0016 'International Tables Vol C Tables 4.2.6.8 and 6.1.1.4'
H H 0.0000 0.0000 'International Tables Vol C Tables 4.2.6.8 and 6.1.1.4'
N N 0.0061 0.0033 'International Tables Vol C Tables 4.2.6.8 and 6.1.1.4'
O O 0.0106 0.0060 'International Tables Vol C Tables 4.2.6.8 and 6.1.1.4'
Cl Cl 0.1484 0.1585 'International Tables Vol C Tables 4.2.6.8 and 6.1.1.4'

loop_
_geom_angle_atom_site_label_1
_geom_angle_atom_site_label_2
_geom_angle_atom_site_label_3
_geom_angle
C6 O1 C3 109.25(18)
C18 O6 C19 117.3(3)
N2 C17 C5 176.2(2)
C12 C11 C16 117.6(2)
C12 C11 C6 120.6(2)
C16 C11 C6 121.8(3)
C17 C5 C18 111.50(19)
C17 C5 C4 110.4(2)
C18 C5 C4 112.1(2)
C17 C5 C6 111.1(2)
C18 C5 C6 111.0(2)
C4 C5 C6 100.20(17)
O1 C6 C11 109.1(2)
O1 C6 C5 102.76(18)
C11 C6 C5 117.00(18)
O1 C3 C2 110.2(2)
O1 C3 C28 108.7(2)
C2 C3 C28 102.5(2)
O1 C3 C4 105.73(17)
C2 C3 C4 119.5(2)
C28 C3 C4 110.0(2)
C11 C12 C13 120.9(3)
C28 N1 C1 111.9(2)
C28 N1 C25 122.6(3)
C1 N1 C25 125.5(3)
C21 C4 C5 113.67(19)
C21 C4 C3 116.6(2)
C5 C4 C3 103.92(18)
C10 C2 C1 120.6(3)
C10 C2 C3 131.3(2)
C1 C2 C3 108.1(3)
O5 C18 O6 125.7(3)
O5 C18 C5 122.6(2)
O6 C18 C5 111.7(2)
N1 C1 C7 129.4(3)
N1 C1 C2 110.1(3)
C7 C1 C2 120.5(4)
C4 C21 C22 112.2(2)
O2 C28 N1 127.3(3)
O2 C28 C3 125.3(3)
N1 C28 C3 107.3(3)
C15 C16 C11 122.0(3)
C15 C16 Cl 117.6(3)
C11 C16 Cl 120.4(2)
O3 C22 O4 125.4(3)
O3 C22 C21 125.6(3)
O4 C22 C21 109.0(3)
C22 O4 C23 115.5(3)
C12 C13 C14 119.5(3)
C2 C10 C9 119.1(3)
C15 C14 C13 120.8(3)
C8 C7 C1 117.8(3)
C14 C15 C16 119.1(3)
C8 C9 C10 119.6(4)
O6 C19 C20 108.6(4)
C7 C8 C9 122.4(4)
C24 C23 O4 110.1(6)

loop_
_geom_bond_atom_site_label_1
_geom_bond_atom_site_label_2
_geom_bond_distance
Cl C16 1.737(3)
O1 C6 1.426(3)
O1 C3 1.442(3)
O6 C18 1.308(3)
O6 C19 1.457(3)
C17 N2 1.138(3)
C17 C5 1.472(4)
O3 C22 1.181(4)
C11 C12 1.377(4)
C11 C16 1.402(4)
C11 C6 1.496(3)
C5 C18 1.530(4)
C5 C4 1.552(3)
C5 C6 1.560(3)
C3 C2 1.499(4)
C3 C28 1.553(4)
C3 C4 1.558(3)
C12 C13 1.385(4)
N1 C28 1.359(4)
N1 C1 1.392(4)
N1 C25 1.467(4)
C4 C21 1.510(4)
O2 C28 1.212(4)
C2 C10 1.380(4)
C2 C1 1.401(4)
C18 O5 1.189(3)
C1 C7 1.393(5)
C21 C22 1.512(4)
C16 C15 1.369(4)
C22 O4 1.320(4)
O4 C23 1.458(5)
C13 C14 1.388(5)
C10 C9 1.392(4)
C14 C15 1.360(5)
C7 C8 1.376(6)
C9 C8 1.384(6)
C20 C19 1.470(6)
C23 C24 1.207(8)
